data_4032073
loop_
_publ_author_name
'Ishikawa, Rino'
'Iwasawa, Ryosuke'
'Takiyama, Yuichiro'
'Yamauchi, Tomokazu'
'Iwanaga, Tetsuo'
'Takezaki, Makoto'
'Watanabe, Motonori'
'Teramoto, Naozumi'
'Shimasaki, Toshiaki'
'Shibata, Mitsuhiro'

_publ_section_title
;
 Synthesis of 1,2-Bis(2-aryl-1H-indol-3-yl)ethynes via 5-exo-Digonal
 Double Cyclization Reactions of 1,4-Bis(2-isocyanophenyl)buta-1,3-diyne
 with Aryl Grignard Reagents.
;
_journal_issue 1
_journal_name_full 'The Journal of organic chemistry'
_journal_page_first 652
_journal_page_last 663
_journal_paper_doi 10.1021/acs.joc.6b02668
_journal_volume 82
_journal_year 2017
_chemical_formula_sum 'C19 H18 N O2'
_chemical_formula_weight 292.34
_chemical_melting_point 505.6
_chemical_name_common 1,2-bis(2-phenyl-1H-indol-3-yl)ethyne_1a
_chemical_name_systematic
; 
 ? 
;
_space_group_IT_number 14
_symmetry_cell_setting monoclinic
_symmetry_space_group_name_Hall '-P 2yab'
_symmetry_space_group_name_H-M 'P 1 21/a 1'
_atom_sites_solution_hydrogens geom
_atom_sites_solution_primary direct
_atom_sites_solution_secondary difmap
_audit_creation_method SHELXL-97
_cell_angle_alpha 90.0000(15)
_cell_angle_beta 100.0843(16)
_cell_angle_gamma 90.0000(15)
_cell_formula_units_Z 4
_cell_length_a 7.0004(10)
_cell_length_b 21.017(3)
_cell_length_c 10.9249(17)
_cell_measurement_reflns_used 7828
_cell_measurement_temperature 173(2)
_cell_measurement_theta_max 28.2812
_cell_measurement_theta_min 5.0461
_cell_volume 1582.5(4)
_computing_cell_refinement 'CrystalClear (Rigaku Corp., 2000)'
_computing_data_collection 'CrystalClear (Rigaku Corp., 2000)'
_computing_data_reduction 'CrystalClear (Rigaku Corp., 2000)'
_computing_structure_refinement 'SHELXL-97 (Sheldrick, 1997)'
_computing_structure_solution 'SHELXS-97 (Sheldrick, 1990)'
_diffrn_ambient_temperature 173(2)
_diffrn_measured_fraction_theta_full 0.983
_diffrn_measured_fraction_theta_max 0.983
_diffrn_measurement_device_type 'RAXIS conversion'
_diffrn_measurement_method dtprofit.ref
_diffrn_radiation_monochromator graphite
_diffrn_radiation_source 'fine-focus sealed tube'
_diffrn_radiation_type MoK\a
_diffrn_radiation_wavelength 0.71070
_diffrn_reflns_av_R_equivalents 0.0204
_diffrn_reflns_av_sigmaI/netI 0.0620
_diffrn_reflns_limit_h_max 9
_diffrn_reflns_limit_h_min -9
_diffrn_reflns_limit_k_max 24
_diffrn_reflns_limit_k_min -27
_diffrn_reflns_limit_l_max 13
_diffrn_reflns_limit_l_min -14
_diffrn_reflns_number 9298
_diffrn_reflns_theta_full 27.50
_diffrn_reflns_theta_max 27.50
_diffrn_reflns_theta_min 5.04
_exptl_absorpt_coefficient_mu 0.079
_exptl_absorpt_correction_T_max 0.9766
_exptl_absorpt_correction_T_min 0.9614
_exptl_absorpt_correction_type multi-scan
_exptl_crystal_colour yellow
_exptl_crystal_density_diffrn 1.227
_exptl_crystal_density_method 'not measured'
_exptl_crystal_description prism
_exptl_crystal_F_000 620
_exptl_crystal_size_max 0.50
_exptl_crystal_size_mid 0.45
_exptl_crystal_size_min 0.30
_refine_diff_density_max 0.201
_refine_diff_density_min -0.170
_refine_diff_density_rms 0.037
_refine_ls_extinction_method none
_refine_ls_goodness_of_fit_ref 1.052
_refine_ls_hydrogen_treatment mixed
_refine_ls_matrix_type full
_refine_ls_number_parameters 205
_refine_ls_number_reflns 3574
_refine_ls_number_restraints 0
_refine_ls_restrained_S_all 1.052
_refine_ls_R_factor_all 0.0489
_refine_ls_R_factor_gt 0.0392
_refine_ls_shift/su_max 0.000
_refine_ls_shift/su_mean 0.000
_refine_ls_structure_factor_coef Fsqd
_refine_ls_weighting_details 'calc w=1/[\s^2^(Fo^2^)+(0.0312P)^2^+0.0000P] where P=(Fo^2^+2Fc^2^)/3'
_refine_ls_weighting_scheme calc
_refine_ls_wR_factor_gt 0.0952
_refine_ls_wR_factor_ref 0.1034
_reflns_number_gt 2916
_reflns_number_total 3574
_reflns_threshold_expression >2sigma(I)
_cod_data_source_file jo6b02668_si_001.cif
_cod_data_source_block crystalclear
_cod_depositor_comments
;
The following automatic conversions were performed:

'_chemical_melting_point' value '505.6K' was changed to '505.6' - the
value should be numeric and without a unit designator.

'_exptl_absorpt_correction_type' value 'Multi-scan' changed to
'multi-scan' according to
/usr/data/users/saulius/crontab/automatic-downloads/rss-feeds/ACS/lib/dictionaries/cif_core.dic
dictionary named 'cif_core.dic' version 2.4.2 from 2011-04-26.

Automatic conversion script
Id: cif_fix_values 4268 2015-11-12 08:31:59Z antanas 

 Adding full bibliography for 4032073.cif.
;
_cod_original_cell_volume 1582.6(4)
_cod_original_sg_symbol_H-M P21/a
_cod_database_code 4032073

loop_
_symmetry_equiv_pos_as_xyz
'x, y, z'
'-x+1/2, y+1/2, -z'
'-x, -y, -z'
'x-1/2, -y-1/2, z'

loop_
_atom_site_label
_atom_site_type_symbol
_atom_site_fract_x
_atom_site_fract_y
_atom_site_fract_z
_atom_site_U_iso_or_equiv
_atom_site_adp_type
_atom_site_occupancy
_atom_site_symmetry_multiplicity
_atom_site_calc_flag
_atom_site_refinement_flags
N1 N 1.04492(13) 0.19623(5) 0.58545(8) 0.0249(2) Uani 1 1 d .
C1 C 1.00540(14) 0.14711(5) 0.50202(9) 0.0213(2) Uani 1 1 d .
C2 C 1.04154(14) 0.08977(5) 0.56553(9) 0.0199(2) Uani 1 1 d .
C3 C 1.10640(14) 0.10562(5) 0.69442(9) 0.0213(2) Uani 1 1 d .
C4 C 1.15950(15) 0.06918(6) 0.80265(10) 0.0268(2) Uani 1 1 d .
H2 H 1.1589 0.0240 0.7992 0.032 Uiso 1 1 calc R
C5 C 1.21267(17) 0.10076(7) 0.91416(11) 0.0349(3) Uani 1 1 d .
H3 H 1.2476 0.0769 0.9885 0.042 Uiso 1 1 calc R
C6 C 1.21620(19) 0.16733(7) 0.91997(11) 0.0388(3) Uani 1 1 d .
H4 H 1.2556 0.1875 0.9981 0.047 Uiso 1 1 calc R
C7 C 1.16381(17) 0.20434(6) 0.81500(11) 0.0339(3) Uani 1 1 d .
H5 H 1.1660 0.2495 0.8191 0.041 Uiso 1 1 calc R
C8 C 1.10752(15) 0.17228(5) 0.70271(10) 0.0242(2) Uani 1 1 d .
C9 C 0.92626(14) 0.15918(5) 0.37075(9) 0.0223(2) Uani 1 1 d .
C10 C 0.81028(16) 0.21225(6) 0.33508(10) 0.0292(3) Uani 1 1 d .
H6 H 0.7875 0.2421 0.3962 0.035 Uiso 1 1 calc R
C11 C 0.72781(17) 0.22196(7) 0.21169(11) 0.0374(3) Uani 1 1 d .
H7 H 0.6482 0.2581 0.1888 0.045 Uiso 1 1 calc R
C12 C 0.76117(18) 0.17910(7) 0.12195(11) 0.0388(3) Uani 1 1 d .
H8 H 0.7034 0.1854 0.0375 0.047 Uiso 1 1 calc R
C13 C 0.87941(18) 0.12679(7) 0.15574(11) 0.0365(3) Uani 1 1 d .
H9 H 0.9049 0.0978 0.0938 0.044 Uiso 1 1 calc R
C14 C 0.96049(15) 0.11653(6) 0.27889(10) 0.0281(3) Uani 1 1 d .
H10 H 1.0400 0.0803 0.3012 0.034 Uiso 1 1 calc R
C15 C 1.01167(14) 0.02715(5) 0.51751(9) 0.0209(2) Uani 1 1 d .
C16 C 0.49251(19) 0.08768(6) 0.42768(12) 0.0386(3) Uani 1 1 d .
H11 H 0.4507 0.1218 0.3679 0.058 Uiso 1 1 calc R
H12 H 0.3873 0.0567 0.4252 0.058 Uiso 1 1 calc R
H13 H 0.6069 0.0665 0.4061 0.058 Uiso 1 1 calc R
C17 C 0.54205(16) 0.11496(6) 0.55483(12) 0.0311(3) Uani 1 1 d .
O1 O 0.54427(14) 0.17073(4) 0.58045(9) 0.0477(3) Uani 1 1 d .
O2 O 0.58479(11) 0.06985(4) 0.64079(8) 0.0327(2) Uani 1 1 d .
C18 C 0.63495(17) 0.09097(6) 0.76852(11) 0.0353(3) Uani 1 1 d .
H14 H 0.5294 0.1173 0.7915 0.042 Uiso 1 1 calc R
H15 H 0.7555 0.1166 0.7803 0.042 Uiso 1 1 calc R
C19 C 0.66360(19) 0.03179(7) 0.84689(12) 0.0456(3) Uani 1 1 d .
H16 H 0.5472 0.0052 0.8286 0.068 Uiso 1 1 calc R
H17 H 0.6869 0.0436 0.9350 0.068 Uiso 1 1 calc R
H18 H 0.7754 0.0081 0.8281 0.068 Uiso 1 1 calc R
H1 H 1.037(2) 0.2383(8) 0.5669(13) 0.048(4) Uiso 1 1 d .

loop_
_atom_site_aniso_label
_atom_site_aniso_U_11
_atom_site_aniso_U_22
_atom_site_aniso_U_33
_atom_site_aniso_U_23
_atom_site_aniso_U_13
_atom_site_aniso_U_12
N1 0.0369(5) 0.0114(5) 0.0271(5) -0.0012(4) 0.0069(4) -0.0004(4)
C1 0.0244(5) 0.0137(5) 0.0263(5) -0.0016(4) 0.0058(4) -0.0006(4)
C2 0.0221(5) 0.0120(5) 0.0260(5) -0.0008(4) 0.0053(4) 0.0004(4)
C3 0.0224(5) 0.0166(6) 0.0260(5) -0.0012(4) 0.0073(4) -0.0004(4)
C4 0.0300(5) 0.0194(6) 0.0315(6) 0.0031(4) 0.0072(4) 0.0005(4)
C5 0.0436(7) 0.0360(8) 0.0258(6) 0.0051(5) 0.0078(5) 0.0028(6)
C6 0.0530(8) 0.0371(8) 0.0266(6) -0.0085(5) 0.0076(5) 0.0005(6)
C7 0.0479(7) 0.0223(7) 0.0321(6) -0.0082(5) 0.0090(5) -0.0005(5)
C8 0.0300(5) 0.0183(6) 0.0254(5) -0.0017(4) 0.0075(4) -0.0004(4)
C9 0.0249(5) 0.0163(6) 0.0263(5) 0.0022(4) 0.0061(4) -0.0021(4)
C10 0.0335(6) 0.0238(6) 0.0321(6) 0.0051(5) 0.0109(5) 0.0042(5)
C11 0.0365(6) 0.0364(8) 0.0393(7) 0.0154(6) 0.0069(5) 0.0080(5)
C12 0.0426(7) 0.0431(9) 0.0278(6) 0.0083(5) -0.0018(5) -0.0024(6)
C13 0.0485(7) 0.0313(8) 0.0284(6) -0.0033(5) 0.0034(5) -0.0036(6)
C14 0.0341(6) 0.0203(6) 0.0291(6) -0.0013(5) 0.0037(4) -0.0007(4)
C15 0.0211(4) 0.0157(5) 0.0256(5) 0.0009(4) 0.0031(4) 0.0014(4)
C16 0.0406(7) 0.0289(8) 0.0466(7) 0.0045(6) 0.0085(6) -0.0035(5)
C17 0.0301(5) 0.0168(6) 0.0491(7) 0.0023(5) 0.0144(5) -0.0007(4)
O1 0.0660(6) 0.0133(5) 0.0667(6) -0.0003(4) 0.0200(5) -0.0004(4)
O2 0.0415(5) 0.0165(5) 0.0410(5) -0.0007(3) 0.0099(4) 0.0008(3)
C18 0.0329(6) 0.0295(7) 0.0440(7) -0.0071(5) 0.0083(5) -0.0041(5)
C19 0.0459(7) 0.0424(9) 0.0461(7) 0.0051(6) 0.0019(6) 0.0018(6)

loop_
_atom_type_symbol
_atom_type_description
_atom_type_scat_dispersion_real
_atom_type_scat_dispersion_imag
_atom_type_scat_source
C C 0.0033 0.0016 'International Tables Vol C Tables 4.2.6.8 and 6.1.1.4'
H H 0.0000 0.0000 'International Tables Vol C Tables 4.2.6.8 and 6.1.1.4'
N N 0.0061 0.0033 'International Tables Vol C Tables 4.2.6.8 and 6.1.1.4'
O O 0.0106 0.0060 'International Tables Vol C Tables 4.2.6.8 and 6.1.1.4'

loop_
_geom_angle_atom_site_label_1
_geom_angle_atom_site_label_2
_geom_angle_atom_site_label_3
_geom_angle
_geom_angle_site_symmetry_1
C1 N1 C8 109.73(9) .
C1 N1 H1 126.0(9) .
C8 N1 H1 124.2(9) .
N1 C1 C2 108.80(9) .
N1 C1 C9 121.13(10) .
C2 C1 C9 129.95(10) .
C1 C2 C15 128.09(10) .
C1 C2 C3 106.60(9) .
C15 C2 C3 125.22(9) .
C4 C3 C8 119.51(10) .
C4 C3 C2 133.55(10) .
C8 C3 C2 106.92(9) .
C5 C4 C3 118.17(11) .
C5 C4 H2 120.9 .
C3 C4 H2 120.9 .
C4 C5 C6 121.35(11) .
C4 C5 H3 119.3 .
C6 C5 H3 119.3 .
C7 C6 C5 121.67(11) .
C7 C6 H4 119.2 .
C5 C6 H4 119.2 .
C6 C7 C8 116.83(12) .
C6 C7 H5 121.6 .
C8 C7 H5 121.6 .
N1 C8 C7 129.62(11) .
N1 C8 C3 107.94(9) .
C7 C8 C3 122.44(10) .
C10 C9 C14 118.50(10) .
C10 C9 C1 120.91(10) .
C14 C9 C1 120.56(10) .
C11 C10 C9 120.85(11) .
C11 C10 H6 119.6 .
C9 C10 H6 119.6 .
C12 C11 C10 120.08(12) .
C12 C11 H7 120.0 .
C10 C11 H7 120.0 .
C11 C12 C13 119.69(11) .
C11 C12 H8 120.2 .
C13 C12 H8 120.2 .
C14 C13 C12 120.46(12) .
C14 C13 H9 119.8 .
C12 C13 H9 119.8 .
C13 C14 C9 120.40(11) .
C13 C14 H10 119.8 .
C9 C14 H10 119.8 .
C15 C15 C2 176.84(14) 3_756
C17 C16 H11 109.5 .
C17 C16 H12 109.5 .
H11 C16 H12 109.5 .
C17 C16 H13 109.5 .
H11 C16 H13 109.5 .
H12 C16 H13 109.5 .
O1 C17 O2 122.48(12) .
O1 C17 C16 125.72(12) .
O2 C17 C16 111.81(10) .
C17 O2 C18 116.63(10) .
O2 C18 C19 106.31(11) .
O2 C18 H14 110.5 .
C19 C18 H14 110.5 .
O2 C18 H15 110.5 .
C19 C18 H15 110.5 .
H14 C18 H15 108.7 .
C18 C19 H16 109.5 .
C18 C19 H17 109.5 .
H16 C19 H17 109.5 .
C18 C19 H18 109.5 .
H16 C19 H18 109.5 .
H17 C19 H18 109.5 .

loop_
_geom_bond_atom_site_label_1
_geom_bond_atom_site_label_2
_geom_bond_distance
_geom_bond_site_symmetry_2
N1 C1 1.3730(13) .
N1 C8 1.3747(14) .
N1 H1 0.906(17) .
C1 C2 1.3915(14) .
C1 C9 1.4661(14) .
C2 C15 1.4186(14) .
C2 C3 1.4408(14) .
C3 C4 1.4031(14) .
C3 C8 1.4041(16) .
C4 C5 1.3800(16) .
C4 H2 0.9500 .
C5 C6 1.4007(19) .
C5 H3 0.9500 .
C6 C7 1.3811(18) .
C6 H4 0.9500 .
C7 C8 1.3945(15) .
C7 H5 0.9500 .
C9 C10 1.3943(15) .
C9 C14 1.3973(15) .
C10 C11 1.3855(16) .
C10 H6 0.9500 .
C11 C12 1.3810(19) .
C11 H7 0.9500 .
C12 C13 1.3867(19) .
C12 H8 0.9500 .
C13 C14 1.3825(16) .
C13 H9 0.9500 .
C14 H10 0.9500 .
C15 C15 1.206(2) 3_756
C16 C17 1.4865(17) .
C16 H11 0.9800 .
C16 H12 0.9800 .
C16 H13 0.9800 .
C17 O1 1.2047(15) .
C17 O2 1.3311(14) .
O2 C18 1.4478(14) .
C18 C19 1.5035(18) .
C18 H14 0.9900 .
C18 H15 0.9900 .
C19 H16 0.9800 .
C19 H17 0.9800 .
C19 H18 0.9800 .

loop_
_geom_torsion_atom_site_label_1
_geom_torsion_atom_site_label_2
_geom_torsion_atom_site_label_3
_geom_torsion_atom_site_label_4
_geom_torsion
_geom_torsion_site_symmetry_4
C8 N1 C1 C2 0.34(12) .
C8 N1 C1 C9 176.78(9) .
N1 C1 C2 C15 176.69(10) .
C9 C1 C2 C15 0.66(18) .
N1 C1 C2 C3 0.01(12) .
C9 C1 C2 C3 -176.02(9) .
C1 C2 C3 C4 178.23(11) .
C15 C2 C3 C4 1.43(18) .
C1 C2 C3 C8 -0.34(11) .
C15 C2 C3 C8 -177.14(10) .
C8 C3 C4 C5 -0.45(15) .
C2 C3 C4 C5 -178.88(11) .
C3 C4 C5 C6 -0.74(17) .
C4 C5 C6 C7 1.1(2) .
C5 C6 C7 C8 -0.13(18) .
C1 N1 C8 C7 179.80(11) .
C1 N1 C8 C3 -0.56(12) .
C6 C7 C8 N1 178.50(11) .
C6 C7 C8 C3 -1.09(17) .
C4 C3 C8 N1 -178.26(9) .
C2 C3 C8 N1 0.55(11) .
C4 C3 C8 C7 1.41(16) .
C2 C3 C8 C7 -179.78(10) .
N1 C1 C9 C10 -29.11(15) .
C2 C1 C9 C10 146.49(11) .
N1 C1 C9 C14 152.95(10) .
C2 C1 C9 C14 -31.44(17) .
C14 C9 C10 C11 1.16(16) .
C1 C9 C10 C11 -176.82(10) .
C9 C10 C11 C12 -0.52(18) .
C10 C11 C12 C13 -0.79(19) .
C11 C12 C13 C14 1.45(19) .
C12 C13 C14 C9 -0.80(18) .
C10 C9 C14 C13 -0.50(16) .
C1 C9 C14 C13 177.49(10) .
C1 C2 C15 C15 -172(2) 3_756
C3 C2 C15 C15 4(3) 3_756
O1 C17 O2 C18 -0.01(15) .
C16 C17 O2 C18 -179.84(9) .
C17 O2 C18 C19 176.39(9) .
